data_4027970
loop_
_publ_author_name
'Liangguang Wang'
'Xiaoqiang Yu'
'Xiujuan Feng'
'Ming Bao'

_publ_section_title
;
 Synthesis of 3,5-Disubstituted Pyrazoles via Cope-Type Hydroamination of
 1,3-Dialkynes
;
_journal_name_full 'Journal of Organic Chemistry'
_journal_page_first 1693
_journal_page_last 1698
_journal_paper_doi 10.1021/jo302732v
_journal_volume 78
_journal_year 2013
_chemical_formula_sum 'C17 H15 F N2 O'
_chemical_formula_weight 282.31
_chemical_name_systematic
; 
 ? 
;
_space_group_IT_number 14
_symmetry_cell_setting monoclinic
_symmetry_space_group_name_Hall '-P 2ybc'
_symmetry_space_group_name_H-M 'P 1 21/c 1'
_atom_sites_solution_hydrogens geom
_atom_sites_solution_primary direct
_atom_sites_solution_secondary difmap
_audit_creation_method SHELXL-97
_cell_angle_alpha 90.00
_cell_angle_beta 104.045(5)
_cell_angle_gamma 90.00
_cell_formula_units_Z 4
_cell_length_a 14.0092(11)
_cell_length_b 5.4563(4)
_cell_length_c 19.4651(12)
_cell_measurement_temperature 296(2)
_cell_volume 1443.40(18)
_computing_cell_refinement 'Bruker SMART'
_computing_data_collection 'Bruker SMART'
_computing_data_reduction 'Bruker SAINT'
_computing_molecular_graphics 'Bruker SHELXTL'
_computing_publication_material 'Bruker SHELXTL'
_computing_structure_refinement 'Bruker SHELXTL'
_computing_structure_solution 'Bruker SHELXTL'
_diffrn_ambient_temperature 296(2)
_diffrn_measured_fraction_theta_full 0.996
_diffrn_measured_fraction_theta_max 0.996
_diffrn_measurement_device_type 'CCD area detector'
_diffrn_measurement_method 'phi and omega scans'
_diffrn_radiation_monochromator graphite
_diffrn_radiation_source 'fine-focus sealed tube'
_diffrn_radiation_type MoK\a
_diffrn_radiation_wavelength 0.71073
_diffrn_reflns_av_R_equivalents 0.0382
_diffrn_reflns_av_sigmaI/netI 0.0446
_diffrn_reflns_limit_h_max 16
_diffrn_reflns_limit_h_min -16
_diffrn_reflns_limit_k_max 6
_diffrn_reflns_limit_k_min -6
_diffrn_reflns_limit_l_max 22
_diffrn_reflns_limit_l_min -23
_diffrn_reflns_number 5358
_diffrn_reflns_theta_full 25.00
_diffrn_reflns_theta_max 25.00
_diffrn_reflns_theta_min 2.16
_exptl_absorpt_coefficient_mu 0.091
_exptl_absorpt_correction_type none
_exptl_crystal_colour colourless
_exptl_crystal_density_diffrn 1.299
_exptl_crystal_description needle
_exptl_crystal_F_000 592
_exptl_crystal_size_max 0.25
_exptl_crystal_size_mid 0.20
_exptl_crystal_size_min 0.16
_refine_diff_density_max 0.202
_refine_diff_density_min -0.273
_refine_diff_density_rms 0.043
_refine_ls_extinction_method none
_refine_ls_goodness_of_fit_ref 1.029
_refine_ls_hydrogen_treatment mixed
_refine_ls_matrix_type full
_refine_ls_number_parameters 197
_refine_ls_number_reflns 2533
_refine_ls_number_restraints 0
_refine_ls_restrained_S_all 1.029
_refine_ls_R_factor_all 0.1023
_refine_ls_R_factor_gt 0.0580
_refine_ls_shift/su_max 0.001
_refine_ls_shift/su_mean 0.000
_refine_ls_structure_factor_coef Fsqd
_refine_ls_weighting_details 'calc w=1/[\s^2^(Fo^2^)+(0.0967P)^2^+0.0000P] where P=(Fo^2^+2Fc^2^)/3'
_refine_ls_weighting_scheme calc
_refine_ls_wR_factor_gt 0.1564
_refine_ls_wR_factor_ref 0.1780
_reflns_number_gt 1483
_reflns_number_total 2533
_reflns_threshold_expression >2sigma(I)
_cod_data_source_file jo302732v_si_002.cif
_cod_data_source_block 1
_cod_database_code 4027970

loop_
_symmetry_equiv_pos_as_xyz
'x, y, z'
'-x, y+1/2, -z+1/2'
'-x, -y, -z'
'x, -y-1/2, z-1/2'

loop_
_atom_site_label
_atom_site_type_symbol
_atom_site_fract_x
_atom_site_fract_y
_atom_site_fract_z
_atom_site_U_iso_or_equiv
_atom_site_adp_type
_atom_site_occupancy
_atom_site_symmetry_multiplicity
_atom_site_calc_flag
_atom_site_refinement_flags
_atom_site_disorder_assembly
_atom_site_disorder_group
C1 C 0.02163(18) 0.7006(4) 0.12822(13) 0.0687(7) Uani 1 1 d . . .
C2 C 0.09903(18) 0.7177(4) 0.19316(13) 0.0665(6) Uani 1 1 d . . .
C3 C -0.05653(18) 0.5325(4) 0.10961(15) 0.0775(8) Uani 1 1 d . . .
H3A H -0.0711 0.4068 0.1377 0.093 Uiso 1 1 d R . .
N1 N 0.01815(15) 0.8550(3) 0.07443(11) 0.0780(6) Uani 1 1 d . . .
N2 N -0.05991(15) 0.7841(4) 0.02312(12) 0.0827(7) Uani 1 1 d . . .
H2A H -0.0778 0.8550 -0.0174 0.099 Uiso 1 1 calc R . .
C6 C 0.1093(2) 0.5408(4) 0.24598(16) 0.0785(8) Uani 1 1 d . . .
H6A H 0.0648 0.4114 0.2400 0.094 Uiso 1 1 calc R . .
C7 C 0.2508(2) 0.7409(5) 0.31721(15) 0.0789(7) Uani 1 1 d . . .
O1 O 0.32173(16) 0.7380(4) 0.37905(11) 0.1071(7) Uani 1 1 d . . .
C9 C 0.1828(2) 0.5524(5) 0.30626(16) 0.0879(8) Uani 1 1 d . . .
H9A H 0.1874 0.4316 0.3406 0.105 Uiso 1 1 calc R . .
C10 C -0.26815(19) 0.6362(4) -0.05168(14) 0.0755(7) Uani 1 1 d . A .
C11 C 0.1667(2) 0.9060(5) 0.20542(15) 0.0809(7) Uani 1 1 d . . .
H11A H 0.1616 1.0285 0.1715 0.097 Uiso 1 1 calc R . .
C12 C 0.2417(2) 0.9195(5) 0.26619(16) 0.0838(8) Uani 1 1 d . . .
H12A H 0.2860 1.0493 0.2726 0.101 Uiso 1 1 calc R . .
C13 C -0.19282(19) 0.4690(5) -0.00648(15) 0.0905(9) Uani 1 1 d . . .
H13A H -0.2258 0.3680 0.0217 0.109 Uiso 1 1 calc R . .
H13B H -0.1680 0.3604 -0.0376 0.109 Uiso 1 1 calc R . .
C14 C -0.3047(2) 0.8376(5) -0.02330(15) 0.0852(8) Uani 1 1 d . A .
H14A H -0.2805 0.8728 0.0245 0.102 Uiso 1 1 calc R . .
C15 C -0.10696(18) 0.5894(4) 0.04235(16) 0.0759(7) Uani 1 1 d . . .
C16 C -0.3042(3) 0.5868(8) -0.12214(19) 0.0994(10) Uani 1 1 d . . .
C18 C 0.3924(2) 0.9322(8) 0.39122(19) 0.1265(12) Uani 1 1 d . . .
H18A H 0.4384 0.9080 0.4361 0.190 Uiso 1 1 calc R . .
H18B H 0.3593 1.0862 0.3915 0.190 Uiso 1 1 calc R . .
H18C H 0.4270 0.9329 0.3542 0.190 Uiso 1 1 calc R . .
C19 C -0.3756(3) 0.9873(6) -0.0633(2) 0.1049(11) Uani 1 1 d . . .
C20 C -0.4179(5) 0.9536(14) -0.1244(5) 0.072(2) Uiso 0.515(18) 1 d P A 1
C21 C -0.3871(6) 0.766(2) -0.1642(4) 0.076(2) Uiso 0.515(18) 1 d P A 1
H21A H -0.4141 0.7489 -0.2125 0.091 Uiso 0.515(18) 1 calc PR A 1
C20' C -0.3988(6) 0.8896(19) -0.1448(5) 0.077(3) Uiso 0.485(18) 1 d P A 2
C21' C -0.3597(8) 0.683(2) -0.1633(5) 0.089(3) Uiso 0.485(18) 1 d P A 2
H21B H -0.3785 0.6232 -0.2093 0.107 Uiso 0.485(18) 1 calc PR A 2
F1 F -0.4929(4) 1.1053(10) -0.1613(3) 0.125(2) Uiso 0.535(13) 1 d P A 1
F1' F -0.4650(4) 1.0421(10) -0.1862(4) 0.117(2) Uiso 0.465(13) 1 d P A 2
H16A H -0.277(2) 0.442(6) -0.1418(16) 0.120(11) Uiso 1 1 d . . .
H19A H -0.402(3) 1.135(9) -0.046(2) 0.185(17) Uiso 1 1 d . . .

loop_
_atom_site_aniso_label
_atom_site_aniso_U_11
_atom_site_aniso_U_22
_atom_site_aniso_U_33
_atom_site_aniso_U_23
_atom_site_aniso_U_13
_atom_site_aniso_U_12
C1 0.0775(16) 0.0525(12) 0.0843(18) 0.0104(12) 0.0357(14) -0.0008(11)
C2 0.0786(16) 0.0510(12) 0.0794(17) 0.0045(11) 0.0379(14) 0.0047(11)
C3 0.0937(18) 0.0541(13) 0.093(2) 0.0086(12) 0.0391(17) -0.0096(12)
N1 0.0742(13) 0.0676(12) 0.0912(16) 0.0202(11) 0.0180(12) -0.0125(10)
N2 0.0788(14) 0.0735(13) 0.0946(17) 0.0196(11) 0.0187(13) -0.0169(11)
C6 0.0967(19) 0.0560(13) 0.091(2) 0.0103(12) 0.0389(17) 0.0031(12)
C7 0.0847(18) 0.0817(17) 0.0763(19) 0.0016(14) 0.0310(16) 0.0177(14)
O1 0.1086(16) 0.1199(16) 0.0908(16) 0.0059(12) 0.0205(13) 0.0136(13)
C9 0.113(2) 0.0692(16) 0.089(2) 0.0185(14) 0.0390(19) 0.0162(16)
C10 0.0820(17) 0.0694(15) 0.0787(19) -0.0076(13) 0.0264(14) -0.0325(13)
C11 0.0913(18) 0.0676(14) 0.089(2) 0.0123(13) 0.0322(16) -0.0066(14)
C12 0.0862(18) 0.0788(16) 0.092(2) 0.0001(15) 0.0333(16) -0.0086(14)
C13 0.0945(19) 0.0663(15) 0.117(2) -0.0101(14) 0.0367(18) -0.0201(14)
C14 0.102(2) 0.0682(16) 0.0787(18) -0.0041(14) 0.0099(16) -0.0172(15)
C15 0.0765(16) 0.0564(13) 0.102(2) 0.0037(13) 0.0360(15) -0.0118(12)
C16 0.104(2) 0.113(2) 0.087(3) -0.015(2) 0.036(2) -0.038(2)
C18 0.097(2) 0.160(3) 0.117(3) -0.013(2) 0.015(2) 0.000(2)
C19 0.106(2) 0.081(2) 0.113(3) 0.0015(18) -0.003(2) -0.0175(18)

loop_
_atom_type_symbol
_atom_type_description
_atom_type_scat_dispersion_real
_atom_type_scat_dispersion_imag
_atom_type_scat_source
C C 0.0033 0.0016 'International Tables Vol C Tables 4.2.6.8 and 6.1.1.4'
H H 0.0000 0.0000 'International Tables Vol C Tables 4.2.6.8 and 6.1.1.4'
N N 0.0061 0.0033 'International Tables Vol C Tables 4.2.6.8 and 6.1.1.4'
O O 0.0106 0.0060 'International Tables Vol C Tables 4.2.6.8 and 6.1.1.4'
F F 0.0171 0.0103 'International Tables Vol C Tables 4.2.6.8 and 6.1.1.4'

loop_
_geom_angle_atom_site_label_1
_geom_angle_atom_site_label_2
_geom_angle_atom_site_label_3
_geom_angle
N1 C1 C3 109.4(2)
N1 C1 C2 121.2(2)
C3 C1 C2 129.4(2)
C11 C2 C6 116.5(3)
C11 C2 C1 122.3(2)
C6 C2 C1 121.3(2)
C15 C3 C1 106.7(2)
C15 C3 H3A 126.6
C1 C3 H3A 126.7
C1 N1 N2 105.59(19)
N1 N2 C15 112.6(2)
N1 N2 H2A 123.7
C15 N2 H2A 123.7
C9 C6 C2 121.7(3)
C9 C6 H6A 119.2
C2 C6 H6A 119.2
O1 C7 C12 124.5(3)
O1 C7 C9 117.1(3)
C12 C7 C9 118.4(3)
C7 O1 C18 117.7(2)
C6 C9 C7 121.1(3)
C6 C9 H9A 119.5
C7 C9 H9A 119.5
C16 C10 C14 118.3(3)
C16 C10 C13 120.1(3)
C14 C10 C13 121.5(2)
C2 C11 C12 122.4(2)
C2 C11 H11A 118.8
C12 C11 H11A 118.8
C7 C12 C11 119.9(3)
C7 C12 H12A 120.0
C11 C12 H12A 120.0
C15 C13 C10 116.6(2)
C15 C13 H13A 108.1
C10 C13 H13A 108.1
C15 C13 H13B 108.1
C10 C13 H13B 108.1
H13A C13 H13B 107.3
C19 C14 C10 122.2(3)
C19 C14 H14A 118.9
C10 C14 H14A 118.9
N2 C15 C3 105.7(2)
N2 C15 C13 122.8(3)
C3 C15 C13 131.4(2)
C21' C16 C10 131.1(8)
C21' C16 C21 15.0(7)
C10 C16 C21 116.2(4)
C21' C16 H16A 112(2)
C10 C16 H16A 117.4(18)
C21 C16 H16A 126.4(18)
O1 C18 H18A 109.5
O1 C18 H18B 109.5
H18A C18 H18B 109.5
O1 C18 H18C 109.5
H18A C18 H18C 109.5
H18B C18 H18C 109.5
C20 C19 C14 125.7(6)
C20 C19 C20' 19.5(4)
C14 C19 C20' 107.7(4)
C20 C19 H19A 109(3)
C14 C19 H19A 125(3)
C20' C19 H19A 127(3)
C19 C20 F1 123.1(9)
C19 C20 C21 120.6(5)
F1 C20 C21 116.1(8)
C20 C21 C16 116.5(5)
C20 C21 H21A 121.7
C16 C21 H21A 121.7
C21' C20' F1' 128.4(12)
C21' C20' C19 122.7(6)
F1' C20' C19 108.9(10)
C16 C21' C20' 117.8(8)
C16 C21' H21B 121.1
C20' C21' H21B 121.1

loop_
_geom_bond_atom_site_label_1
_geom_bond_atom_site_label_2
_geom_bond_distance
C1 N1 1.335(3)
C1 C3 1.407(3)
C1 C2 1.455(3)
C2 C11 1.379(3)
C2 C6 1.392(3)
C3 C15 1.364(3)
C3 H3A 0.9301
N1 N2 1.346(2)
N2 C15 1.350(3)
N2 H2A 0.8600
C6 C9 1.362(4)
C6 H6A 0.9300
C7 O1 1.362(3)
C7 C12 1.375(4)
C7 C9 1.383(4)
O1 C18 1.430(4)
C9 H9A 0.9300
C10 C16 1.368(4)
C10 C14 1.383(4)
C10 C13 1.506(4)
C11 C12 1.380(4)
C11 H11A 0.9300
C12 H12A 0.9300
C13 C15 1.492(3)
C13 H13A 0.9700
C13 H13B 0.9700
C14 C19 1.373(4)
C14 H14A 0.9300
C16 C21' 1.105(11)
C16 C21 1.586(12)
C16 H16A 1.00(3)
C18 H18A 0.9600
C18 H18B 0.9600
C18 H18C 0.9600
C19 C20 1.206(8)
C19 C20' 1.629(13)
C19 H19A 0.98(4)
C20 F1 1.392(8)
C20 C21 1.411(10)
C21 H21A 0.9300
C20' C21' 1.339(12)
C20' F1' 1.357(8)
C21' H21B 0.9300
